data_1502517
loop_
_publ_author_name
'Barab\'e, Francis'
'Levesque, Patrick'
'Korobkov, Ilia'
'Barriault, Louis'

_publ_section_title
;
 Synthesis of fused carbocycles via a selective 6-endo dig
 gold(I)-catalyzed carbocyclization.
;
_journal_issue 20
_journal_name_full 'Organic letters'
_journal_page_first 5580
_journal_page_last 5583
_journal_paper_doi 10.1021/ol202314q
_journal_volume 13
_journal_year 2011
_chemical_formula_sum 'C21 H24 O5'
_chemical_formula_weight 356.40
_chemical_name_systematic
;

 ?

;
_space_group_IT_number 2
_symmetry_cell_setting triclinic
_symmetry_space_group_name_Hall '-P 1'
_symmetry_space_group_name_H-M 'P -1'
_atom_sites_solution_hydrogens geom
_atom_sites_solution_primary direct
_atom_sites_solution_secondary difmap
_audit_creation_method SHELXL-97
_cell_angle_alpha 106.290(9)
_cell_angle_beta 96.565(9)
_cell_angle_gamma 97.311(9)
_cell_formula_units_Z 2
_cell_length_a 6.004(4)
_cell_length_b 11.472(7)
_cell_length_c 14.442(9)
_cell_measurement_reflns_used 5462
_cell_measurement_temperature 200(2)
_cell_measurement_theta_max 26.64
_cell_measurement_theta_min 2.72
_cell_volume 935.2(10)
_computing_cell_refinement 'SMART, Bruker (2000)'
_computing_data_collection 'SMART, Bruker (2000)'
_computing_data_reduction 'XPREP, Bruker (2000)'
_computing_molecular_graphics 'SHELXTL, Bruker (2000)'
_computing_publication_material 'SHELXTL, Bruker (2000)'
_computing_structure_refinement 'SHELXL-97 (Sheldrick, 1997)'
_computing_structure_solution 'SHELXS-97 (Sheldrick, 1990)'
_diffrn_ambient_temperature 200(2)
_diffrn_measured_fraction_theta_full 0.951
_diffrn_measured_fraction_theta_max 0.951
_diffrn_measurement_device_type 'CCD area detector'
_diffrn_measurement_method 'phi and omega scans'
_diffrn_radiation_monochromator graphite
_diffrn_radiation_source 'fine-focus sealed tube'
_diffrn_radiation_type MoK\a
_diffrn_radiation_wavelength 0.71073
_diffrn_reflns_av_R_equivalents 0.0511
_diffrn_reflns_av_sigmaI/netI 0.0668
_diffrn_reflns_limit_h_max 6
_diffrn_reflns_limit_h_min -6
_diffrn_reflns_limit_k_max 12
_diffrn_reflns_limit_k_min -12
_diffrn_reflns_limit_l_max 16
_diffrn_reflns_limit_l_min -16
_diffrn_reflns_number 5517
_diffrn_reflns_theta_full 23.26
_diffrn_reflns_theta_max 23.26
_diffrn_reflns_theta_min 1.49
_diffrn_standards_decay_% <1
_exptl_absorpt_coefficient_mu 0.090
_exptl_absorpt_correction_T_max 0.9736
_exptl_absorpt_correction_T_min 0.9650
_exptl_absorpt_correction_type multi-scan
_exptl_absorpt_process_details 'SADABS, Bruker (2000)'
_exptl_crystal_colour colorless
_exptl_crystal_density_diffrn 1.266
_exptl_crystal_density_meas ?
_exptl_crystal_density_method 'not measured'
_exptl_crystal_description block
_exptl_crystal_F_000 380
_exptl_crystal_size_max 0.40
_exptl_crystal_size_mid 0.40
_exptl_crystal_size_min 0.30
_refine_diff_density_max 0.598
_refine_diff_density_min -0.575
_refine_diff_density_rms 0.082
_refine_ls_extinction_method none
_refine_ls_goodness_of_fit_ref 1.069
_refine_ls_hydrogen_treatment constr
_refine_ls_matrix_type full
_refine_ls_number_parameters 235
_refine_ls_number_reflns 2563
_refine_ls_number_restraints 0
_refine_ls_restrained_S_all 1.069
_refine_ls_R_factor_all 0.0854
_refine_ls_R_factor_gt 0.0773
_refine_ls_shift/su_max 0.001
_refine_ls_shift/su_mean 0.001
_refine_ls_structure_factor_coef Fsqd
_refine_ls_weighting_details 'calc w=1/[\s^2^(Fo^2^)+(0.1474P)^2^+0.6876P] where P=(Fo^2^+2Fc^2^)/3'
_refine_ls_weighting_scheme calc
_refine_ls_wR_factor_gt 0.2189
_refine_ls_wR_factor_ref 0.2300
_reflns_number_gt 2184
_reflns_number_total 2563
_reflns_threshold_expression >2sigma(I)
_cod_data_source_file ol202314q_si_001.cif
_cod_data_source_block lb51
_cod_depositor_comments
;
The following automatic conversions were performed:

'_symmetry_cell_setting' value 'Triclinic' changed to 'triclinic'
according to /home/saulius/struct/CIF-dictionaries/cif_core.dic
dictionary named 'cif_core.dic' version 2.4.1 from 2010-06-29.

Automatic conversion script
Id: cif_fix_values 1715 2011-07-08 13:25:40Z adriana 

The following automatic conversions were performed:

'_exptl_crystal_density_meas' value 'n/a' was changed to '?' - the
value is perceived as not measured.

Automatic conversion script
Id: cif_fix_values 3008 2015-01-20 13:52:24Z robertas 
;
_cod_original_sg_symbol_H-M P-1
_cod_database_code 1502517

loop_
_symmetry_equiv_pos_as_xyz
'x, y, z'
'-x, -y, -z'

loop_
_atom_site_label
_atom_site_type_symbol
_atom_site_fract_x
_atom_site_fract_y
_atom_site_fract_z
_atom_site_U_iso_or_equiv
_atom_site_adp_type
_atom_site_occupancy
_atom_site_symmetry_multiplicity
_atom_site_calc_flag
_atom_site_refinement_flags
O1 O 1.2568(4) 1.0547(2) 1.00063(17) 0.0381(6) Uani 1 1 d .
O2 O 0.5177(4) 0.6716(2) 0.70849(19) 0.0434(7) Uani 1 1 d .
O3 O 0.7828(4) 0.6013(2) 0.61881(17) 0.0356(6) Uani 1 1 d .
O4 O 1.0928(4) 0.8782(2) 0.59549(17) 0.0417(7) Uani 1 1 d .
O5 O 0.7203(4) 0.8209(2) 0.53829(17) 0.0382(6) Uani 1 1 d .
C1 C 1.2076(5) 0.9615(3) 0.9312(2) 0.0313(8) Uani 1 1 d .
C2 C 1.1978(6) 0.8311(3) 0.9356(3) 0.0374(8) Uani 1 1 d .
H2A H 1.3480 0.8047 0.9310 0.045 Uiso 1 1 calc R
H2B H 1.1488 0.8232 0.9971 0.045 Uiso 1 1 calc R
C3 C 1.0235(6) 0.7557(3) 0.8477(2) 0.0351(8) Uani 1 1 d .
H3A H 0.8672 0.7572 0.8630 0.042 Uiso 1 1 calc R
H3B H 1.0483 0.6691 0.8263 0.042 Uiso 1 1 calc R
C4 C 1.0629(5) 0.8192(3) 0.7676(2) 0.0295(8) Uani 1 1 d .
H4A H 1.1806 0.7843 0.7295 0.035 Uiso 1 1 calc R
C5 C 0.8435(5) 0.8139(3) 0.6988(2) 0.0282(8) Uani 1 1 d .
C6 C 0.7403(5) 0.9240(3) 0.7576(2) 0.0299(8) Uani 1 1 d .
H6A H 0.5858 0.9282 0.7646 0.036 Uiso 1 1 calc R
C7 C 0.9492(6) 1.0235(3) 0.8012(2) 0.0300(8) Uani 1 1 d .
C8 C 1.1450(5) 0.9577(3) 0.8236(2) 0.0289(8) Uani 1 1 d .
H8A H 1.2828 0.9893 0.7994 0.035 Uiso 1 1 calc R
C9 C 0.6898(5) 0.6899(3) 0.6759(2) 0.0301(8) Uani 1 1 d .
C10 C 0.6732(6) 0.4747(3) 0.6026(3) 0.0389(9) Uani 1 1 d .
H10A H 0.5128 0.4622 0.5714 0.047 Uiso 1 1 calc R
H10B H 0.6763 0.4556 0.6655 0.047 Uiso 1 1 calc R
C11 C 0.8049(7) 0.3931(3) 0.5368(3) 0.0475(10) Uani 1 1 d .
H11A H 0.7365 0.3067 0.5237 0.071 Uiso 1 1 calc R
H11B H 0.9630 0.4063 0.5687 0.071 Uiso 1 1 calc R
H11C H 0.8009 0.4133 0.4751 0.071 Uiso 1 1 calc R
C12 C 0.9031(6) 0.8400(3) 0.6056(2) 0.0299(8) Uani 1 1 d .
C13 C 0.7588(8) 0.8557(5) 0.4517(3) 0.0567(11) Uani 1 1 d .
H13A H 0.8517 0.7999 0.4141 0.068 Uiso 1 1 calc R
H13B H 0.8454 0.9405 0.4714 0.068 Uiso 1 1 calc R
C14 C 0.5467(8) 0.8500(4) 0.3896(3) 0.0561(11) Uani 1 1 d .
H14A H 0.5797 0.8723 0.3313 0.084 Uiso 1 1 calc R
H14B H 0.4571 0.9077 0.4257 0.084 Uiso 1 1 calc R
H14C H 0.4603 0.7662 0.3701 0.084 Uiso 1 1 calc R
C15 C 0.9521(6) 1.1402(3) 0.8025(2) 0.0335(8) Uani 1 1 d .
H15A H 0.8434 1.1701 0.8467 0.040 Uiso 1 1 calc R
H15B H 0.8782 1.1347 0.7362 0.040 Uiso 1 1 calc R
C16 C 1.1425(6) 1.2451(3) 0.8266(2) 0.0358(8) Uani 1 1 d .
C17 C 1.1142(7) 1.3395(3) 0.7852(3) 0.0463(10) Uani 1 1 d .
H17A H 0.9724 1.3364 0.7471 0.056 Uiso 1 1 calc R
C18 C 1.2860(8) 1.4373(4) 0.7980(3) 0.0562(12) Uani 1 1 d .
H18A H 1.2630 1.4994 0.7679 0.067 Uiso 1 1 calc R
C19 C 1.4924(8) 1.4446(4) 0.8551(3) 0.0545(11) Uani 1 1 d .
H19A H 1.6120 1.5115 0.8643 0.065 Uiso 1 1 calc R
C20 C 1.5218(7) 1.3529(4) 0.8984(3) 0.0516(10) Uani 1 1 d .
H20A H 1.6624 1.3576 0.9379 0.062 Uiso 1 1 calc R
C21 C 1.3494(7) 1.2547(3) 0.8849(3) 0.0423(9) Uani 1 1 d .
H21A H 1.3724 1.1932 0.9158 0.051 Uiso 1 1 calc R

loop_
_atom_site_aniso_label
_atom_site_aniso_U_11
_atom_site_aniso_U_22
_atom_site_aniso_U_33
_atom_site_aniso_U_23
_atom_site_aniso_U_13
_atom_site_aniso_U_12
O1 0.0374(14) 0.0416(15) 0.0324(14) 0.0083(12) 0.0036(11) 0.0040(11)
O2 0.0378(15) 0.0423(15) 0.0533(16) 0.0158(12) 0.0180(12) 0.0053(11)
O3 0.0377(14) 0.0266(12) 0.0408(14) 0.0057(10) 0.0141(11) 0.0023(10)
O4 0.0355(15) 0.0517(16) 0.0385(14) 0.0182(12) 0.0059(11) -0.0016(11)
O5 0.0348(14) 0.0495(15) 0.0302(13) 0.0164(11) 0.0013(10) 0.0003(11)
C1 0.0258(17) 0.0394(19) 0.0295(18) 0.0109(16) 0.0041(14) 0.0074(14)
C2 0.0347(19) 0.042(2) 0.0385(19) 0.0177(16) 0.0005(15) 0.0104(15)
C3 0.039(2) 0.0345(18) 0.0363(19) 0.0157(15) 0.0057(15) 0.0090(15)
C4 0.0288(17) 0.0304(17) 0.0317(18) 0.0103(14) 0.0071(14) 0.0093(13)
C5 0.0285(17) 0.0310(18) 0.0262(17) 0.0092(14) 0.0052(13) 0.0067(13)
C6 0.0248(17) 0.0323(17) 0.0324(17) 0.0080(14) 0.0059(13) 0.0062(13)
C7 0.0315(18) 0.0351(19) 0.0237(16) 0.0072(14) 0.0048(13) 0.0099(14)
C8 0.0256(17) 0.0311(18) 0.0299(17) 0.0080(14) 0.0045(13) 0.0067(13)
C9 0.0301(18) 0.0347(18) 0.0263(16) 0.0102(14) 0.0053(14) 0.0051(14)
C10 0.040(2) 0.0326(19) 0.045(2) 0.0149(16) 0.0091(16) 0.0005(15)
C11 0.058(3) 0.0299(19) 0.055(2) 0.0107(17) 0.018(2) 0.0071(17)
C12 0.035(2) 0.0236(16) 0.0283(17) 0.0045(13) 0.0058(15) 0.0021(14)
C13 0.056(3) 0.084(3) 0.039(2) 0.035(2) 0.0085(19) 0.007(2)
C14 0.059(3) 0.070(3) 0.046(2) 0.030(2) 0.002(2) 0.011(2)
C15 0.042(2) 0.0356(19) 0.0246(16) 0.0084(14) 0.0097(14) 0.0104(15)
C16 0.044(2) 0.0316(18) 0.0332(18) 0.0067(15) 0.0120(16) 0.0125(15)
C17 0.053(2) 0.039(2) 0.053(2) 0.0159(18) 0.0164(19) 0.0160(17)
C18 0.077(3) 0.037(2) 0.066(3) 0.025(2) 0.030(2) 0.015(2)
C19 0.068(3) 0.038(2) 0.053(2) 0.0086(19) 0.020(2) -0.0043(19)
C20 0.052(2) 0.048(2) 0.048(2) 0.0076(19) 0.0051(19) -0.0011(18)
C21 0.051(2) 0.037(2) 0.0347(19) 0.0090(16) 0.0031(17) -0.0008(16)

loop_
_atom_type_symbol
_atom_type_description
_atom_type_scat_dispersion_real
_atom_type_scat_dispersion_imag
_atom_type_scat_source
C C 0.0033 0.0016 'International Tables Vol C Tables 4.2.6.8 and 6.1.1.4'
H H 0.0000 0.0000 'International Tables Vol C Tables 4.2.6.8 and 6.1.1.4'
O O 0.0106 0.0060 'International Tables Vol C Tables 4.2.6.8 and 6.1.1.4'

loop_
_geom_angle_atom_site_label_1
_geom_angle_atom_site_label_2
_geom_angle_atom_site_label_3
_geom_angle
C9 O3 C10 116.4(3)
C12 O5 C13 115.8(3)
O1 C1 C2 126.0(3)
O1 C1 C8 125.4(3)
C2 C1 C8 108.6(3)
C3 C2 C1 103.9(3)
C2 C3 C4 104.5(3)
C5 C4 C3 113.5(3)
C5 C4 C8 105.7(2)
C3 C4 C8 105.4(3)
C9 C5 C12 111.4(3)
C9 C5 C4 110.7(3)
C12 C5 C4 109.8(3)
C9 C5 C6 113.6(3)
C12 C5 C6 108.3(2)
C4 C5 C6 102.7(2)
C7 C6 C5 102.6(3)
C15 C7 C8 129.9(3)
C15 C7 C6 122.8(3)
C8 C7 C6 106.6(3)
C7 C8 C1 116.3(3)
C7 C8 C4 105.9(3)
C1 C8 C4 104.7(3)
O2 C9 O3 124.4(3)
O2 C9 C5 125.5(3)
O3 C9 C5 109.9(3)
O3 C10 C11 106.7(3)
O4 C12 O5 123.6(3)
O4 C12 C5 124.0(3)
O5 C12 C5 112.3(3)
O5 C13 C14 111.9(3)
C7 C15 C16 131.2(3)
C21 C16 C17 117.6(3)
C21 C16 C15 125.0(3)
C17 C16 C15 117.3(3)
C18 C17 C16 121.9(4)
C17 C18 C19 119.8(4)
C18 C19 C20 119.1(4)
C19 C20 C21 121.0(4)
C20 C21 C16 120.7(4)

loop_
_geom_bond_atom_site_label_1
_geom_bond_atom_site_label_2
_geom_bond_distance
O1 C1 1.219(4)
O2 C9 1.202(4)
O3 C9 1.343(4)
O3 C10 1.459(4)
O4 C12 1.207(4)
O5 C12 1.332(4)
O5 C13 1.449(4)
C1 C2 1.509(5)
C1 C8 1.544(5)
C2 C3 1.519(5)
C3 C4 1.554(4)
C4 C5 1.541(5)
C4 C8 1.552(5)
C5 C9 1.523(5)
C5 C12 1.528(4)
C5 C6 1.555(4)
C6 C7 1.525(5)
C7 C15 1.331(5)
C7 C8 1.527(5)
C10 C11 1.505(5)
C13 C14 1.454(6)
C15 C16 1.483(5)
C16 C21 1.392(6)
C16 C17 1.395(5)
C17 C18 1.379(6)
C18 C19 1.387(7)
C19 C20 1.385(6)
C20 C21 1.383(5)

loop_
_geom_torsion_atom_site_label_1
_geom_torsion_atom_site_label_2
_geom_torsion_atom_site_label_3
_geom_torsion_atom_site_label_4
_geom_torsion
O1 C1 C2 C3 152.1(3)
C8 C1 C2 C3 -28.0(3)
C1 C2 C3 C4 36.3(3)
C2 C3 C4 C5 -146.6(3)
C2 C3 C4 C8 -31.5(3)
C3 C4 C5 C9 -38.7(3)
C8 C4 C5 C9 -153.6(2)
C3 C4 C5 C12 -162.1(3)
C8 C4 C5 C12 82.9(3)
C3 C4 C5 C6 82.9(3)
C8 C4 C5 C6 -32.1(3)
C9 C5 C6 C7 160.3(3)
C12 C5 C6 C7 -75.3(3)
C4 C5 C6 C7 40.8(3)
C5 C6 C7 C15 136.3(3)
C5 C6 C7 C8 -34.6(3)
C15 C7 C8 C1 89.0(4)
C6 C7 C8 C1 -101.0(3)
C15 C7 C8 C4 -155.3(3)
C6 C7 C8 C4 14.7(3)
O1 C1 C8 C7 -55.3(4)
C2 C1 C8 C7 124.8(3)
O1 C1 C8 C4 -171.7(3)
C2 C1 C8 C4 8.4(3)
C5 C4 C8 C7 11.2(3)
C3 C4 C8 C7 -109.2(3)
C5 C4 C8 C1 134.6(2)
C3 C4 C8 C1 14.1(3)
C10 O3 C9 O2 -4.8(5)
C10 O3 C9 C5 171.0(3)
C12 C5 C9 O2 -131.6(3)
C4 C5 C9 O2 105.9(4)
C6 C5 C9 O2 -9.0(5)
C12 C5 C9 O3 52.6(3)
C4 C5 C9 O3 -69.9(3)
C6 C5 C9 O3 175.2(2)
C9 O3 C10 C11 179.6(3)
C13 O5 C12 O4 -3.3(5)
C13 O5 C12 C5 173.8(3)
C9 C5 C12 O4 -134.0(3)
C4 C5 C12 O4 -11.0(4)
C6 C5 C12 O4 100.4(4)
C9 C5 C12 O5 48.9(3)
C4 C5 C12 O5 171.9(3)
C6 C5 C12 O5 -76.7(3)
C12 O5 C13 C14 -171.0(3)
C8 C7 C15 C16 -0.7(6)
C6 C7 C15 C16 -169.3(3)
C7 C15 C16 C21 -23.5(6)
C7 C15 C16 C17 154.5(4)
C21 C16 C17 C18 2.3(5)
C15 C16 C17 C18 -175.9(3)
C16 C17 C18 C19 -1.3(6)
C17 C18 C19 C20 -0.1(6)
C18 C19 C20 C21 0.4(6)
C19 C20 C21 C16 0.6(6)
C17 C16 C21 C20 -1.9(5)
C15 C16 C21 C20 176.1(3)
